data_7002278
loop_
_publ_author_name
'Chi, Yu-Xian'
'Niu, Shu-Yun'
'Jin, Jing'
'Wang, Ru'
'Li, Ye'

_publ_section_title
;
 Syntheses, structures and photophysical properties of tetranuclear
 Cd--Ln coordination complexes
;
_journal_issue 37
_journal_name_full 'Dalton Transactions'
_journal_page_first 7653
_journal_page_last 7659
_journal_paper_doi 10.1039/b905113a
_journal_year 2009
_chemical_formula_sum 'C52 H43 Cd N2 Nd O10'
_chemical_formula_weight 1112.52
_chemical_name_systematic
;
?
;
_space_group_IT_number 2
_symmetry_cell_setting triclinic
_symmetry_space_group_name_Hall '-P 1'
_symmetry_space_group_name_H-M 'P -1'
_atom_sites_solution_hydrogens geom
_atom_sites_solution_primary direct
_atom_sites_solution_secondary difmap
_audit_creation_method SHELXL-97
_cell_angle_alpha 114.712(2)
_cell_angle_beta 99.311(2)
_cell_angle_gamma 110.6320(10)
_cell_formula_units_Z 2
_cell_length_a 13.4169(15)
_cell_length_b 15.0768(17)
_cell_length_c 15.098(3)
_cell_measurement_temperature 293(2)
_cell_volume 2418.8(6)
_computing_cell_refinement 'SAINT (Bruker, 2005)'
_computing_data_collection 'APEX2 (Bruker, 2005)'
_computing_data_reduction SAINT
_computing_molecular_graphics 'SHELXTL (Sheldrick, 1997a)'
_computing_publication_material SHELXTL
_computing_structure_refinement 'SHELXL-97 (Sheldrick, 1997)'
_computing_structure_solution 'SHELXS-97 (Sheldrick, 1990)'
_diffrn_ambient_temperature 293(2)
_diffrn_measured_fraction_theta_full 0.977
_diffrn_measured_fraction_theta_max 0.977
_diffrn_measurement_device_type 'Smart Apex II CCD'
_diffrn_measurement_method CCD
_diffrn_radiation_monochromator graphite
_diffrn_radiation_source 'fine-focus sealed tube'
_diffrn_radiation_type MoK\a
_diffrn_radiation_wavelength 0.71073
_diffrn_reflns_av_R_equivalents 0.0264
_diffrn_reflns_av_sigmaI/netI 0.0601
_diffrn_reflns_limit_h_max 16
_diffrn_reflns_limit_h_min -16
_diffrn_reflns_limit_k_max 17
_diffrn_reflns_limit_k_min -18
_diffrn_reflns_limit_l_max 18
_diffrn_reflns_limit_l_min -14
_diffrn_reflns_number 13153
_diffrn_reflns_theta_full 26.00
_diffrn_reflns_theta_max 26.00
_diffrn_reflns_theta_min 2.22
_diffrn_standards_decay_% 0
_exptl_absorpt_coefficient_mu 1.560
_exptl_absorpt_correction_T_max 0.8596
_exptl_absorpt_correction_T_min 0.8596
_exptl_absorpt_correction_type multi-scan
_exptl_absorpt_process_details sadabs
_exptl_crystal_density_diffrn 1.528
_exptl_crystal_density_method 'not measured'
_exptl_crystal_F_000 1114
_exptl_crystal_size_max 0.10
_exptl_crystal_size_mid 0.10
_exptl_crystal_size_min 0.10
_refine_diff_density_max 0.581
_refine_diff_density_min -0.688
_refine_diff_density_rms 0.087
_refine_ls_extinction_method none
_refine_ls_goodness_of_fit_ref 0.970
_refine_ls_hydrogen_treatment mixed
_refine_ls_matrix_type full
_refine_ls_number_parameters 671
_refine_ls_number_reflns 9274
_refine_ls_number_restraints 0
_refine_ls_restrained_S_all 0.970
_refine_ls_R_factor_all 0.0676
_refine_ls_R_factor_gt 0.0413
_refine_ls_shift/su_max 0.018
_refine_ls_shift/su_mean 0.001
_refine_ls_structure_factor_coef Fsqd
_refine_ls_weighting_details 'calc w=1/[\s^2^(Fo^2^)+(0.0392P)^2^+0.0000P] where P=(Fo^2^+2Fc^2^)/3'
_refine_ls_weighting_scheme calc
_refine_ls_wR_factor_gt 0.0805
_refine_ls_wR_factor_ref 0.0902
_reflns_number_gt 6625
_reflns_number_total 9274
_reflns_threshold_expression >2sigma(I)
_cod_data_source_file b905113a.txt
_cod_data_source_block c70432
_cod_depositor_comments
;
The following automatic conversions were performed:
'_symmetry_cell_setting' value 'Triclinic' changed to 'triclinic'
according to '/home/saulius/struct/CIF-dictionaries/cif_core.dic'
dictionary named 'cif_core.dic' version 2.4.1 from 2010-06-29.

Automatic conversion script
Id: cif_fix_enum 1527 2010-12-29 10:47:43Z saulius 
;
_cod_original_cell_volume 2418.7(6)
_cod_original_sg_symbol_H-M P-1
_cod_database_code 7002278

loop_
_symmetry_equiv_pos_as_xyz
'x, y, z'
'-x, -y, -z'

loop_
_atom_site_label
_atom_site_type_symbol
_atom_site_fract_x
_atom_site_fract_y
_atom_site_fract_z
_atom_site_U_iso_or_equiv
_atom_site_adp_type
_atom_site_occupancy
_atom_site_symmetry_multiplicity
_atom_site_calc_flag
_atom_site_refinement_flags
_atom_site_disorder_assembly
_atom_site_disorder_group
Nd1 Nd 0.94687(2) 0.45754(2) 0.345109(17) 0.03945(9) Uani 1 1 d . . .
Cd2 Cd 0.81980(3) 0.46363(3) 0.09497(2) 0.04659(11) Uani 1 1 d . . .
N1 N 0.7794(3) 0.4646(3) -0.0617(3) 0.0467(9) Uani 1 1 d . . .
N2 N 0.7052(3) 0.5550(3) 0.0940(3) 0.0534(10) Uani 1 1 d . . .
O1 O 1.1192(3) 0.6346(3) 0.4568(2) 0.0527(8) Uani 1 1 d . . .
O2 O 0.8713(3) 0.3128(3) 0.3787(3) 0.0598(9) Uani 1 1 d . . .
O3 O 0.8883(3) 0.5345(3) 0.4833(2) 0.0556(9) Uani 1 1 d . . .
O4 O 1.0997(3) 0.4050(3) 0.3530(2) 0.0619(9) Uani 1 1 d . . .
O5 O 0.7479(3) 0.3711(3) 0.2400(3) 0.0675(10) Uani 1 1 d . . .
O6 O 0.6662(3) 0.3260(3) 0.0766(3) 0.0675(10) Uani 1 1 d . . .
O7 O 0.9073(3) 0.3674(3) 0.0262(2) 0.0601(9) Uani 1 1 d . . .
O8 O 0.9432(3) 0.3675(3) 0.1733(2) 0.0590(9) Uani 1 1 d . . .
O9 O 0.9147(3) 0.5813(3) 0.2906(2) 0.0557(9) Uani 1 1 d . . .
O10 O 0.9768(3) 0.6423(3) 0.1922(3) 0.0651(10) Uani 1 1 d . . .
C1 C 1.3160(5) 0.8379(5) 0.5316(5) 0.0692(17) Uani 1 1 d . . .
H1A H 1.292(4) 0.781(4) 0.468(4) 0.075(18) Uiso 1 1 d . . .
C2 C 1.4048(6) 0.9401(5) 0.5707(5) 0.096(2) Uani 1 1 d . . .
H2A H 1.4447 0.9518 0.5283 0.115 Uiso 1 1 calc R . .
C3 C 1.4379(5) 1.0267(5) 0.6703(5) 0.0759(17) Uani 1 1 d . . .
C4 C 1.3782(5) 1.0056(5) 0.7309(5) 0.0738(17) Uani 1 1 d . . .
H4A H 1.393(4) 1.059(4) 0.802(4) 0.085(19) Uiso 1 1 d . . .
C5 C 1.2883(5) 0.9018(5) 0.6930(4) 0.0662(15) Uani 1 1 d . . .
H5A H 1.243(5) 0.887(4) 0.741(4) 0.093(19) Uiso 1 1 d . . .
C6 C 1.2568(4) 0.8163(4) 0.5930(4) 0.0489(12) Uani 1 1 d . . .
C7 C 1.1619(4) 0.7049(4) 0.5534(4) 0.0491(12) Uani 1 1 d . . .
C8 C 1.5359(6) 1.1393(5) 0.7124(6) 0.118(3) Uani 1 1 d . . .
H8A H 1.5455 1.1878 0.7829 0.178 Uiso 1 1 calc R . .
H8B H 1.5199 1.1686 0.6695 0.178 Uiso 1 1 calc R . .
H8C H 1.6047 1.1334 0.7117 0.178 Uiso 1 1 calc R . .
C9 C 0.7415(6) 0.6709(7) 0.6207(5) 0.107(3) Uani 1 1 d . . .
H9A H 0.779(4) 0.691(4) 0.679(4) 0.051(14) Uiso 1 1 d . . .
C10 C 0.6574(7) 0.7004(7) 0.6059(5) 0.137(4) Uani 1 1 d . . .
H10A H 0.6425 0.7420 0.6629 0.164 Uiso 1 1 calc R . .
C11 C 0.5943(7) 0.6680(7) 0.5053(6) 0.132(3) Uani 1 1 d . . .
C12 C 0.6170(6) 0.6051(7) 0.4237(6) 0.108(3) Uani 1 1 d . . .
H12A H 0.573(5) 0.576(5) 0.353(5) 0.10(2) Uiso 1 1 d . . .
C13 C 0.7007(6) 0.5743(6) 0.4392(5) 0.080(2) Uani 1 1 d . . .
H13A H 0.705(4) 0.526(4) 0.381(4) 0.080(19) Uiso 1 1 d . . .
C14 C 0.7652(4) 0.6086(4) 0.5383(4) 0.0597(14) Uani 1 1 d . . .
C15 C 0.8572(4) 0.5771(4) 0.5575(4) 0.0496(12) Uani 1 1 d . . .
C16 C 0.4995(8) 0.6994(10) 0.4868(7) 0.214(6) Uani 1 1 d . . .
H16A H 0.4648 0.6699 0.4132 0.322 Uiso 1 1 calc R . .
H16B H 0.5315 0.7785 0.5235 0.322 Uiso 1 1 calc R . .
H16C H 0.4428 0.6696 0.5120 0.322 Uiso 1 1 calc R . .
C17 C 0.5511(5) 0.2091(5) 0.2240(5) 0.0697(16) Uani 1 1 d . . .
H17A H 0.606(4) 0.267(4) 0.293(4) 0.069(16) Uiso 1 1 d . . .
C18 C 0.4596(6) 0.1199(6) 0.2119(7) 0.094(2) Uani 1 1 d . . .
H18A H 0.4505 0.1173 0.2707 0.113 Uiso 1 1 calc R . .
C19 C 0.3827(6) 0.0361(7) 0.1155(9) 0.101(3) Uani 1 1 d . . .
C20 C 0.3971(7) 0.0450(6) 0.0314(8) 0.109(3) Uani 1 1 d . . .
H20A H 0.360(5) -0.003(4) -0.033(4) 0.067(18) Uiso 1 1 d . . .
C21 C 0.4876(5) 0.1329(5) 0.0396(5) 0.0750(17) Uani 1 1 d . . .
H21A H 0.512(5) 0.137(5) -0.027(4) 0.10(2) Uiso 1 1 d . . .
C22 C 0.5671(4) 0.2171(4) 0.1394(4) 0.0512(12) Uani 1 1 d . . .
C23 C 0.6685(4) 0.3125(4) 0.1534(4) 0.0524(12) Uani 1 1 d . . .
C24 C 0.2805(6) -0.0646(7) 0.0982(9) 0.186(5) Uani 1 1 d . . .
H24A H 0.2371 -0.1140 0.0246 0.279 Uiso 1 1 calc R . .
H24B H 0.2330 -0.0410 0.1330 0.279 Uiso 1 1 calc R . .
H24C H 0.3074 -0.1021 0.1262 0.279 Uiso 1 1 calc R . .
C25 C 1.0378(5) 0.2227(5) 0.0966(4) 0.0624(15) Uani 1 1 d . . .
H25A H 1.029(4) 0.240(4) 0.163(4) 0.072(16) Uiso 1 1 d . . .
C26 C 1.0867(6) 0.1549(5) 0.0541(5) 0.0777(19) Uani 1 1 d . . .
H26A H 1.099(4) 0.120(4) 0.091(4) 0.084(18) Uiso 1 1 d . . .
C27 C 1.0993(5) 0.1305(5) -0.0397(5) 0.0760(17) Uani 1 1 d . . .
C28 C 1.0625(6) 0.1750(5) -0.0922(5) 0.0715(18) Uani 1 1 d . . .
H28A H 1.072(5) 0.165(5) -0.146(5) 0.10(2) Uiso 1 1 d . . .
C29 C 1.0138(5) 0.2421(5) -0.0523(4) 0.0554(13) Uani 1 1 d . . .
H29A H 0.995(4) 0.272(3) -0.087(3) 0.045(13) Uiso 1 1 d . . .
C30 C 1.0015(4) 0.2666(4) 0.0423(3) 0.0443(11) Uani 1 1 d . . .
C31 C 0.9480(4) 0.3391(4) 0.0838(3) 0.0454(11) Uani 1 1 d . . .
C32 C 1.1519(6) 0.0552(6) -0.0858(6) 0.127(3) Uani 1 1 d . . .
H32A H 1.1540 0.0479 -0.1516 0.190 Uiso 1 1 calc R . .
H32B H 1.1065 -0.0163 -0.0962 0.190 Uiso 1 1 calc R . .
H32C H 1.2282 0.0867 -0.0384 0.190 Uiso 1 1 calc R . .
C33 C 1.1013(6) 0.8602(6) 0.3627(6) 0.089(2) Uani 1 1 d . . .
H33A H 1.124(4) 0.838(3) 0.304(3) 0.037(13) Uiso 1 1 d . . .
C34 C 1.1532(8) 0.9684(6) 0.4472(8) 0.129(4) Uani 1 1 d . . .
H34A H 1.2034 1.0255 0.4420 0.155 Uiso 1 1 calc R . .
C35 C 1.1314(9) 0.9916(7) 0.5369(8) 0.133(5) Uani 1 1 d . . .
C36 C 1.0589(10) 0.9076(9) 0.5428(6) 0.119(4) Uani 1 1 d . . .
H36A H 1.040(4) 0.917(4) 0.596(4) 0.058(17) Uiso 1 1 d . . .
C37 C 1.0066(6) 0.7984(5) 0.4603(4) 0.0822(19) Uani 1 1 d . . .
H37A H 0.9572 0.7419 0.4667 0.099 Uiso 1 1 calc R . .
C38 C 1.0285(5) 0.7750(4) 0.3698(4) 0.0610(15) Uani 1 1 d . . .
C39 C 0.9723(4) 0.6605(4) 0.2795(4) 0.0489(12) Uani 1 1 d . . .
C40 C 1.1888(8) 1.1101(6) 0.6307(6) 0.187(5) Uani 1 1 d . . .
H40A H 1.1631 1.1103 0.6865 0.280 Uiso 1 1 calc R . .
H40B H 1.1691 1.1558 0.6101 0.280 Uiso 1 1 calc R . .
H40C H 1.2703 1.1385 0.6542 0.280 Uiso 1 1 calc R . .
C41 C 0.8166(4) 0.4215(4) -0.1367(4) 0.0567(13) Uani 1 1 d . . .
H41A H 0.8555 0.3827 -0.1308 0.068 Uiso 1 1 calc R . .
C42 C 0.7992(5) 0.4326(6) -0.2245(5) 0.0709(18) Uani 1 1 d . . .
H42A H 0.825(4) 0.403(4) -0.270(4) 0.063(18) Uiso 1 1 d . . .
C43 C 0.7451(5) 0.4882(6) -0.2347(5) 0.081(2) Uani 1 1 d . . .
H43A H 0.733(4) 0.499(4) -0.292(4) 0.079(17) Uiso 1 1 d . . .
C44 C 0.7021(4) 0.5335(5) -0.1590(5) 0.0665(16) Uani 1 1 d . . .
C45 C 0.6405(5) 0.5940(6) -0.1617(6) 0.089(2) Uani 1 1 d . . .
H45A H 0.6288 0.6057 -0.2175 0.107 Uiso 1 1 calc R . .
C46 C 0.5998(5) 0.6337(5) -0.0891(6) 0.090(2) Uani 1 1 d . . .
H46A H 0.5585 0.6703 -0.0957 0.108 Uiso 1 1 calc R . .
C47 C 0.6186(5) 0.6211(4) 0.0000(5) 0.0687(16) Uani 1 1 d . . .
C48 C 0.5777(6) 0.6600(5) 0.0803(7) 0.083(2) Uani 1 1 d . . .
H48A H 0.536(5) 0.681(4) 0.065(4) 0.07(2) Uiso 1 1 d . . .
C49 C 0.6001(5) 0.6476(5) 0.1628(5) 0.0793(18) Uani 1 1 d . . .
H49A H 0.5720 0.6731 0.2154 0.095 Uiso 1 1 calc R . .
C50 C 0.6660(5) 0.5959(5) 0.1677(5) 0.0688(16) Uani 1 1 d . . .
H50A H 0.671(4) 0.577(4) 0.216(3) 0.042(14) Uiso 1 1 d . . .
C51 C 0.6821(4) 0.5673(4) 0.0105(4) 0.0510(12) Uani 1 1 d . . .
C52 C 0.7226(4) 0.5202(4) -0.0708(4) 0.0492(12) Uani 1 1 d . . .

loop_
_atom_site_aniso_label
_atom_site_aniso_U_11
_atom_site_aniso_U_22
_atom_site_aniso_U_33
_atom_site_aniso_U_23
_atom_site_aniso_U_13
_atom_site_aniso_U_12
Nd1 0.04261(16) 0.04682(16) 0.03079(13) 0.02294(12) 0.01428(11) 0.01877(13)
Cd2 0.0535(2) 0.0528(2) 0.03384(19) 0.02146(17) 0.01330(16) 0.02749(19)
N1 0.046(2) 0.055(3) 0.039(2) 0.0251(19) 0.0131(18) 0.023(2)
N2 0.048(3) 0.051(3) 0.053(3) 0.020(2) 0.019(2) 0.023(2)
O1 0.050(2) 0.053(2) 0.047(2) 0.0301(17) 0.0110(16) 0.0133(17)
O2 0.070(2) 0.056(2) 0.056(2) 0.0378(18) 0.0262(19) 0.0200(19)
O3 0.065(2) 0.070(2) 0.049(2) 0.0329(18) 0.0341(18) 0.039(2)
O4 0.068(2) 0.090(3) 0.046(2) 0.0395(19) 0.0253(18) 0.048(2)
O5 0.041(2) 0.073(3) 0.062(2) 0.034(2) 0.0062(18) 0.0078(19)
O6 0.062(2) 0.076(3) 0.067(2) 0.047(2) 0.0184(19) 0.024(2)
O7 0.087(3) 0.079(2) 0.049(2) 0.0423(19) 0.0333(19) 0.058(2)
O8 0.076(2) 0.074(2) 0.0320(17) 0.0241(17) 0.0222(17) 0.043(2)
O9 0.065(2) 0.051(2) 0.050(2) 0.0291(17) 0.0165(17) 0.0249(19)
O10 0.077(3) 0.062(2) 0.050(2) 0.0310(19) 0.0228(19) 0.024(2)
C1 0.068(4) 0.056(4) 0.056(4) 0.022(3) 0.026(3) 0.009(3)
C2 0.089(5) 0.074(5) 0.084(5) 0.037(4) 0.042(4) -0.001(4)
C3 0.062(4) 0.055(4) 0.079(4) 0.031(3) 0.015(3) 0.006(3)
C4 0.078(5) 0.059(4) 0.051(4) 0.018(3) 0.012(3) 0.017(4)
C5 0.076(4) 0.059(4) 0.057(4) 0.030(3) 0.027(3) 0.024(3)
C6 0.046(3) 0.049(3) 0.047(3) 0.028(2) 0.011(2) 0.016(3)
C7 0.046(3) 0.052(3) 0.050(3) 0.030(3) 0.011(2) 0.021(3)
C8 0.095(5) 0.070(5) 0.128(7) 0.040(5) 0.029(5) -0.004(4)
C9 0.116(6) 0.170(8) 0.046(4) 0.037(4) 0.018(4) 0.106(6)
C10 0.144(7) 0.214(9) 0.066(5) 0.036(5) 0.025(4) 0.147(7)
C11 0.139(7) 0.197(9) 0.070(5) 0.039(5) 0.019(5) 0.133(7)
C12 0.106(6) 0.166(8) 0.059(4) 0.047(5) 0.014(4) 0.091(6)
C13 0.087(5) 0.114(6) 0.046(3) 0.033(4) 0.022(3) 0.065(4)
C14 0.058(3) 0.080(4) 0.042(3) 0.028(3) 0.020(3) 0.037(3)
C15 0.047(3) 0.064(3) 0.046(3) 0.030(3) 0.022(2) 0.030(3)
C16 0.220(11) 0.336(15) 0.122(8) 0.066(9) 0.026(7) 0.244(12)
C17 0.056(4) 0.070(4) 0.075(4) 0.038(4) 0.021(3) 0.020(3)
C18 0.068(5) 0.094(5) 0.133(7) 0.072(5) 0.046(5) 0.031(4)
C19 0.053(4) 0.082(6) 0.171(9) 0.077(6) 0.029(5) 0.026(4)
C20 0.062(5) 0.056(5) 0.123(8) 0.016(5) -0.031(5) 0.009(4)
C21 0.061(4) 0.058(4) 0.074(4) 0.023(3) -0.001(3) 0.020(3)
C22 0.042(3) 0.053(3) 0.059(3) 0.029(3) 0.012(3) 0.025(3)
C23 0.044(3) 0.052(3) 0.060(3) 0.028(3) 0.017(3) 0.024(3)
C24 0.071(5) 0.120(7) 0.340(15) 0.144(9) 0.039(7) 0.001(5)
C25 0.074(4) 0.068(4) 0.053(3) 0.032(3) 0.019(3) 0.042(3)
C26 0.089(5) 0.079(4) 0.089(5) 0.050(4) 0.027(4) 0.056(4)
C27 0.076(4) 0.073(4) 0.090(5) 0.041(4) 0.037(4) 0.045(4)
C28 0.087(5) 0.072(4) 0.074(4) 0.036(4) 0.051(4) 0.047(4)
C29 0.071(4) 0.064(4) 0.052(3) 0.038(3) 0.034(3) 0.039(3)
C30 0.043(3) 0.041(3) 0.042(3) 0.021(2) 0.012(2) 0.016(2)
C31 0.046(3) 0.043(3) 0.038(3) 0.019(2) 0.013(2) 0.015(2)
C32 0.132(7) 0.122(6) 0.168(8) 0.069(6) 0.075(6) 0.099(6)
C33 0.091(5) 0.060(5) 0.081(5) 0.026(4) 0.007(4) 0.024(4)
C34 0.120(7) 0.054(5) 0.127(7) 0.019(5) -0.024(6) 0.020(5)
C35 0.133(8) 0.063(5) 0.114(8) -0.002(6) -0.048(7) 0.055(6)
C36 0.160(9) 0.128(8) 0.051(5) 0.006(5) 0.008(5) 0.111(8)
C37 0.103(5) 0.077(4) 0.052(4) 0.017(3) 0.007(3) 0.056(4)
C38 0.070(4) 0.049(3) 0.051(3) 0.023(3) -0.001(3) 0.027(3)
C39 0.048(3) 0.049(3) 0.048(3) 0.026(3) 0.010(2) 0.023(3)
C40 0.198(10) 0.082(6) 0.128(7) -0.035(5) -0.068(7) 0.077(6)
C41 0.063(3) 0.060(3) 0.046(3) 0.028(3) 0.021(3) 0.025(3)
C42 0.065(4) 0.088(5) 0.049(3) 0.039(4) 0.023(3) 0.020(4)
C43 0.066(4) 0.119(6) 0.068(4) 0.071(4) 0.018(3) 0.029(4)
C44 0.048(3) 0.077(4) 0.074(4) 0.055(3) 0.010(3) 0.013(3)
C45 0.070(5) 0.116(6) 0.114(6) 0.091(5) 0.020(4) 0.043(4)
C46 0.059(4) 0.086(5) 0.137(7) 0.075(5) 0.013(4) 0.034(4)
C47 0.050(3) 0.050(3) 0.093(5) 0.034(3) 0.011(3) 0.021(3)
C48 0.055(4) 0.043(4) 0.117(7) 0.025(4) 0.009(4) 0.020(3)
C49 0.064(4) 0.054(4) 0.082(5) 0.007(3) 0.021(4) 0.026(3)
C50 0.062(4) 0.064(4) 0.064(4) 0.024(3) 0.016(3) 0.028(3)
C51 0.033(3) 0.046(3) 0.063(3) 0.029(3) 0.008(2) 0.012(2)
C52 0.034(3) 0.049(3) 0.054(3) 0.032(3) 0.005(2) 0.007(2)

loop_
_atom_type_symbol
_atom_type_description
_atom_type_scat_dispersion_real
_atom_type_scat_dispersion_imag
_atom_type_scat_source
C C 0.0033 0.0016 'International Tables Vol C Tables 4.2.6.8 and 6.1.1.4'
H H 0.0000 0.0000 'International Tables Vol C Tables 4.2.6.8 and 6.1.1.4'
N N 0.0061 0.0033 'International Tables Vol C Tables 4.2.6.8 and 6.1.1.4'
O O 0.0106 0.0060 'International Tables Vol C Tables 4.2.6.8 and 6.1.1.4'
Cd Cd -0.8075 1.2024 'International Tables Vol C Tables 4.2.6.8 and 6.1.1.4'
Nd Nd -0.1943 3.0179 'International Tables Vol C Tables 4.2.6.8 and 6.1.1.4'

loop_
_geom_angle_atom_site_label_1
_geom_angle_atom_site_label_2
_geom_angle_atom_site_label_3
_geom_angle
_geom_angle_site_symmetry_1
_geom_angle_site_symmetry_3
_geom_angle_publ_flag
O3 Nd1 O8 160.12(11) . . ?
O3 Nd1 O2 77.45(12) . . ?
O8 Nd1 O2 103.80(12) . . ?
O3 Nd1 O5 83.78(12) . . ?
O8 Nd1 O5 77.02(12) . . ?
O2 Nd1 O5 79.72(12) . . ?
O3 Nd1 O1 81.10(11) . . ?
O8 Nd1 O1 111.75(11) . . ?
O2 Nd1 O1 127.74(10) . . ?
O5 Nd1 O1 143.94(12) . . ?
O3 Nd1 O4 126.21(11) . . ?
O8 Nd1 O4 72.83(11) . . ?
O2 Nd1 O4 78.69(12) . . ?
O5 Nd1 O4 137.12(12) . . ?
O1 Nd1 O4 76.80(12) . . ?
O3 Nd1 O9 87.10(11) . . ?
O8 Nd1 O9 81.92(11) . . ?
O2 Nd1 O9 148.41(12) . . ?
O5 Nd1 O9 71.26(12) . . ?
O1 Nd1 O9 75.43(10) . . ?
O4 Nd1 O9 131.72(11) . . ?
O7 Cd2 O6 97.97(14) . . ?
O7 Cd2 N1 85.05(12) . . ?
O6 Cd2 N1 106.77(13) . . ?
O7 Cd2 O10 99.51(13) . . ?
O6 Cd2 O10 153.10(13) . . ?
N1 Cd2 O10 94.99(12) . . ?
O7 Cd2 N2 154.88(13) . . ?
O6 Cd2 N2 87.14(13) . . ?
N1 Cd2 N2 69.97(14) . . ?
O10 Cd2 N2 85.65(13) . . ?
O7 Cd2 O9 111.29(11) . . ?
O6 Cd2 O9 101.31(12) . . ?
N1 Cd2 O9 145.14(12) . . ?
O10 Cd2 O9 53.11(11) . . ?
N2 Cd2 O9 91.56(12) . . ?
C41 N1 C52 118.9(4) . . ?
C41 N1 Cd2 123.8(3) . . ?
C52 N1 Cd2 117.1(3) . . ?
C50 N2 C51 117.8(5) . . ?
C50 N2 Cd2 126.3(4) . . ?
C51 N2 Cd2 115.9(3) . . ?
C7 O1 Nd1 134.0(3) . . ?
C7 O2 Nd1 140.5(3) 2_766 . ?
C15 O3 Nd1 179.2(3) . . ?
C15 O4 Nd1 110.6(3) 2_766 . ?
C23 O5 Nd1 150.9(3) . . ?
C23 O6 Cd2 117.3(3) . . ?
C31 O7 Cd2 113.0(3) . . ?
C31 O8 Nd1 168.0(3) . . ?
C39 O9 Nd1 138.3(3) . . ?
C39 O9 Cd2 88.3(3) . . ?
Nd1 O9 Cd2 104.52(12) . . ?
C39 O10 Cd2 96.1(3) . . ?
C2 C1 C6 120.4(6) . . ?
C1 C2 C3 122.7(6) . . ?
C4 C3 C2 116.9(6) . . ?
C4 C3 C8 120.9(6) . . ?
C2 C3 C8 122.2(6) . . ?
C3 C4 C5 121.3(6) . . ?
C6 C5 C4 120.8(6) . . ?
C5 C6 C1 117.8(5) . . ?
C5 C6 C7 120.6(5) . . ?
C1 C6 C7 121.5(5) . . ?
O1 C7 O2 124.0(5) . 2_766 ?
O1 C7 C6 119.5(4) . . ?
O2 C7 C6 116.4(4) 2_766 . ?
C10 C9 C14 121.8(6) . . ?
C9 C10 C11 119.7(7) . . ?
C12 C11 C10 118.3(6) . . ?
C12 C11 C16 121.0(7) . . ?
C10 C11 C16 120.7(7) . . ?
C11 C12 C13 121.6(6) . . ?
C14 C13 C12 120.3(6) . . ?
C13 C14 C9 118.2(5) . . ?
C13 C14 C15 121.5(5) . . ?
C9 C14 C15 120.3(5) . . ?
O4 C15 O3 122.7(4) 2_766 . ?
O4 C15 C14 118.6(4) 2_766 . ?
O3 C15 C14 118.7(4) . . ?
C22 C17 C18 121.5(6) . . ?
C19 C18 C17 121.0(7) . . ?
C18 C19 C20 117.6(7) . . ?
C18 C19 C24 122.8(9) . . ?
C20 C19 C24 119.6(9) . . ?
C19 C20 C21 123.6(7) . . ?
C20 C21 C22 117.9(7) . . ?
C17 C22 C21 118.4(6) . . ?
C17 C22 C23 121.0(5) . . ?
C21 C22 C23 120.6(5) . . ?
O5 C23 O6 125.8(5) . . ?
O5 C23 C22 117.1(5) . . ?
O6 C23 C22 117.2(4) . . ?
C30 C25 C26 119.1(6) . . ?
C27 C26 C25 121.9(6) . . ?
C26 C27 C28 117.9(6) . . ?
C26 C27 C32 121.4(6) . . ?
C28 C27 C32 120.7(6) . . ?
C27 C28 C29 121.5(6) . . ?
C30 C29 C28 120.4(5) . . ?
C29 C30 C25 119.2(5) . . ?
C29 C30 C31 119.4(4) . . ?
C25 C30 C31 121.3(4) . . ?
O7 C31 O8 122.4(5) . . ?
O7 C31 C30 117.9(4) . . ?
O8 C31 C30 119.6(4) . . ?
C38 C33 C34 120.2(8) . . ?
C35 C34 C33 120.9(10) . . ?
C36 C35 C34 118.5(8) . . ?
C36 C35 C40 120.2(12) . . ?
C34 C35 C40 121.4(12) . . ?
C35 C36 C37 122.1(9) . . ?
C38 C37 C36 119.4(8) . . ?
C33 C38 C37 118.9(6) . . ?
C33 C38 C39 120.1(6) . . ?
C37 C38 C39 121.0(5) . . ?
O10 C39 O9 120.2(4) . . ?
O10 C39 C38 120.4(5) . . ?
O9 C39 C38 119.3(5) . . ?
N1 C41 C42 121.8(6) . . ?
C43 C42 C41 120.6(7) . . ?
C42 C43 C44 119.9(6) . . ?
C43 C44 C52 117.2(5) . . ?
C43 C44 C45 125.4(6) . . ?
C52 C44 C45 117.4(6) . . ?
C46 C45 C44 123.2(6) . . ?
C45 C46 C47 120.6(6) . . ?
C48 C47 C51 116.1(6) . . ?
C48 C47 C46 124.3(6) . . ?
C51 C47 C46 119.6(6) . . ?
C49 C48 C47 121.5(6) . . ?
C48 C49 C50 118.2(7) . . ?
N2 C50 C49 123.8(6) . . ?
N2 C51 C47 122.6(5) . . ?
N2 C51 C52 117.7(4) . . ?
C47 C51 C52 119.7(5) . . ?
N1 C52 C44 121.5(5) . . ?
N1 C52 C51 119.1(4) . . ?
C44 C52 C51 119.4(5) . . ?

loop_
_geom_bond_atom_site_label_1
_geom_bond_atom_site_label_2
_geom_bond_distance
_geom_bond_site_symmetry_2
_geom_bond_publ_flag
Nd1 O3 2.338(3) . ?
Nd1 O8 2.353(3) . ?
Nd1 O2 2.362(3) . ?
Nd1 O5 2.406(3) . ?
Nd1 O1 2.437(3) . ?
Nd1 O4 2.448(3) . ?
Nd1 O9 2.467(3) . ?
Cd2 O7 2.213(3) . ?
Cd2 O6 2.225(3) . ?
Cd2 N1 2.348(4) . ?
Cd2 O10 2.354(3) . ?
Cd2 N2 2.400(4) . ?
Cd2 O9 2.511(3) . ?
N1 C41 1.322(6) . ?
N1 C52 1.348(6) . ?
N2 C50 1.320(7) . ?
N2 C51 1.353(6) . ?
O1 C7 1.259(5) . ?
O2 C7 1.270(5) 2_766 ?
O3 C15 1.257(5) . ?
O4 C15 1.250(5) 2_766 ?
O5 C23 1.243(5) . ?
O6 C23 1.256(6) . ?
O7 C31 1.248(5) . ?
O8 C31 1.257(5) . ?
O9 C39 1.268(5) . ?
O10 C39 1.245(5) . ?
C1 C2 1.364(7) . ?
C1 C6 1.381(7) . ?
C2 C3 1.377(8) . ?
C3 C4 1.371(8) . ?
C3 C8 1.507(7) . ?
C4 C5 1.389(8) . ?
C5 C6 1.379(7) . ?
C6 C7 1.485(6) . ?
C7 O2 1.270(5) 2_766 ?
C9 C10 1.370(9) . ?
C9 C14 1.376(8) . ?
C10 C11 1.390(9) . ?
C11 C12 1.364(9) . ?
C11 C16 1.530(9) . ?
C12 C13 1.379(9) . ?
C13 C14 1.370(7) . ?
C14 C15 1.498(7) . ?
C15 O4 1.250(5) 2_766 ?
C17 C22 1.376(7) . ?
C17 C18 1.381(8) . ?
C18 C19 1.355(10) . ?
C19 C20 1.368(11) . ?
C19 C24 1.530(9) . ?
C20 C21 1.388(10) . ?
C21 C22 1.395(7) . ?
C22 C23 1.496(7) . ?
C25 C30 1.377(6) . ?
C25 C26 1.396(8) . ?
C26 C27 1.362(8) . ?
C27 C28 1.369(8) . ?
C27 C32 1.528(8) . ?
C28 C29 1.378(8) . ?
C29 C30 1.372(6) . ?
C30 C31 1.493(6) . ?
C33 C38 1.371(8) . ?
C33 C34 1.395(10) . ?
C34 C35 1.360(14) . ?
C35 C36 1.345(14) . ?
C35 C40 1.534(10) . ?
C36 C37 1.394(10) . ?
C37 C38 1.371(8) . ?
C38 C39 1.479(7) . ?
C41 C42 1.398(7) . ?
C42 C43 1.324(9) . ?
C43 C44 1.395(9) . ?
C44 C52 1.425(6) . ?
C44 C45 1.439(8) . ?
C45 C46 1.316(9) . ?
C46 C47 1.430(8) . ?
C47 C48 1.401(10) . ?
C47 C51 1.401(7) . ?
C48 C49 1.338(9) . ?
C49 C50 1.381(8) . ?
C51 C52 1.437(7) . ?
